data_2236771
loop_
_publ_author_name
'Molokoane, Pule P.'
'Schutte, M.'
'Steyl, G.'

_publ_section_title
;
 2-Ethyl-3-hydroxy-1-isopropyl-4-pyridone
;
_journal_coeditor_code ZL2508
_journal_issue 11
_journal_name_full 'Acta Crystallographica Section E'
_journal_page_first o3235
_journal_page_last o3236
_journal_paper_doi 10.1107/S1600536812044091
_journal_volume 68
_journal_year 2012
_chemical_formula_iupac 'C10 H15 N O2'
_chemical_formula_moiety 'C10 H15 N O2'
_chemical_formula_sum 'C10 H15 N O2'
_chemical_formula_weight 181.23
_chemical_name_systematic
;
2-Ethyl-3-hydroxy-1-isopropyl-4-pyridone
;
_space_group_IT_number 61
_symmetry_cell_setting orthorhombic
_symmetry_space_group_name_Hall '-P 2ac 2ab'
_symmetry_space_group_name_H-M 'P b c a'
_atom_sites_solution_hydrogens geom
_atom_sites_solution_primary direct
_atom_sites_solution_secondary difmap
_audit_creation_method 'WinGX routine CIF_UPDATE'
_cell_angle_alpha 90
_cell_angle_beta 90
_cell_angle_gamma 90
_cell_formula_units_Z 24
_cell_length_a 11.7408(2)
_cell_length_b 13.3554(2)
_cell_length_c 37.5523(8)
_cell_measurement_reflns_used 9920
_cell_measurement_temperature 100(2)
_cell_measurement_theta_max 28.29
_cell_measurement_theta_min 2.37
_cell_volume 5888.32(18)
_computing_cell_refinement 'SAINT-Plus (Bruker, 2008)'
_computing_data_collection 'APEX2 (Bruker, 2008)'
_computing_data_reduction 'SAINT-Plus (Bruker, 2008)'
_computing_molecular_graphics 'DIAMOND (Brandenburg & Putz, 2005)'
_computing_publication_material 'WinGX (Farrugia, 1999)'
_computing_structure_refinement 'SHELXL97 (Sheldrick, 2008)'
_computing_structure_solution 'SHELXS97 (Sheldrick, 2008)'
_diffrn_ambient_temperature 100(2)
_diffrn_measured_fraction_theta_full 0.999
_diffrn_measured_fraction_theta_max 0.999
_diffrn_measurement_device_type 'Bruker APEXII CCD'
_diffrn_measurement_method '\f and \w scans'
_diffrn_radiation_monochromator graphite
_diffrn_radiation_type MoK\a
_diffrn_radiation_wavelength 0.71073
_diffrn_reflns_av_R_equivalents 0.0405
_diffrn_reflns_limit_h_max 15
_diffrn_reflns_limit_h_min -15
_diffrn_reflns_limit_k_max 14
_diffrn_reflns_limit_k_min -17
_diffrn_reflns_limit_l_max 49
_diffrn_reflns_limit_l_min -50
_diffrn_reflns_number 66795
_diffrn_reflns_theta_full 28.35
_diffrn_reflns_theta_max 28.35
_diffrn_reflns_theta_min 2.05
_exptl_absorpt_coefficient_mu 0.085
_exptl_absorpt_correction_T_max 0.986
_exptl_absorpt_correction_T_min 0.968
_exptl_absorpt_correction_type multi-scan
_exptl_absorpt_process_details '(SADABS; Bruker, 2008)'
_exptl_crystal_colour pink
_exptl_crystal_density_diffrn 1.227
_exptl_crystal_density_meas 1.227
_exptl_crystal_density_method 'not measured'
_exptl_crystal_description cuboid
_exptl_crystal_F_000 2352
_exptl_crystal_size_max 0.434
_exptl_crystal_size_mid 0.32
_exptl_crystal_size_min 0.164
_refine_diff_density_max 0.31
_refine_diff_density_min -0.282
_refine_ls_extinction_method none
_refine_ls_goodness_of_fit_ref 1.012
_refine_ls_hydrogen_treatment mixed
_refine_ls_matrix_type full
_refine_ls_number_parameters 373
_refine_ls_number_reflns 7343
_refine_ls_number_restraints 0
_refine_ls_restrained_S_all 1.012
_refine_ls_R_factor_all 0.0548
_refine_ls_R_factor_gt 0.0414
_refine_ls_shift/su_max 0.001
_refine_ls_shift/su_mean 0
_refine_ls_structure_factor_coef Fsqd
_refine_ls_weighting_details 'calc w=1/[\s^2^(Fo^2^)+(0.0549P)^2^+2.2867P] where P=(Fo^2^+2Fc^2^)/3'
_refine_ls_weighting_scheme calc
_refine_ls_wR_factor_ref 0.1111
_reflns_number_gt 5939
_reflns_number_total 7343
_reflns_threshold_expression I>2\s(I)
_cod_data_source_file zl2508.cif
_cod_data_source_block I
_cod_database_code 2236771
_cod_database_fobs_code 2236771

loop_
_symmetry_equiv_pos_as_xyz
'x, y, z'
'-x+1/2, -y, z+1/2'
'x+1/2, -y+1/2, -z'
'-x, y+1/2, -z+1/2'
'-x, -y, -z'
'x-1/2, y, -z-1/2'
'-x-1/2, y-1/2, z'
'x, -y-1/2, z-1/2'

loop_
_atom_site_type_symbol
_atom_site_label
_atom_site_fract_x
_atom_site_fract_y
_atom_site_fract_z
_atom_site_U_iso_or_equiv
_atom_site_adp_type
_atom_site_calc_flag
_atom_site_refinement_flags
_atom_site_occupancy
O O1A 0.91293(7) 0.19653(6) 0.67343(2) 0.01841(18) Uani d . 1
O O2A 0.82821(8) 0.01809(6) 0.64712(3) 0.0239(2) Uani d . 1
N N1A 0.59980(8) 0.18817(7) 0.62554(3) 0.0163(2) Uani d . 1
C C1A 0.66341(10) 0.10117(8) 0.62811(3) 0.0172(2) Uani d . 1
C C2A 0.76777(10) 0.10457(8) 0.64456(3) 0.0169(2) Uani d . 1
C C3A 0.81506(10) 0.19473(9) 0.65940(3) 0.0154(2) Uani d . 1
C C4A 0.74207(10) 0.27933(9) 0.65694(3) 0.0180(2) Uani d . 1
H H4A 0.7658 0.3411 0.667 0.022 Uiso calc R 1
C C5A 0.63923(10) 0.27388(9) 0.64048(3) 0.0185(2) Uani d . 1
H H5A 0.5932 0.3323 0.6394 0.022 Uiso calc R 1
C C6A 0.48310(10) 0.18759(9) 0.60952(3) 0.0199(3) Uani d . 1
H H6A 0.4814 0.1348 0.5906 0.024 Uiso calc R 1
C C7A 0.45372(11) 0.28715(10) 0.59208(4) 0.0229(3) Uani d . 1
H H7A1 0.5154 0.3068 0.5759 0.034 Uiso calc R 1
H H7A2 0.4442 0.3385 0.6105 0.034 Uiso calc R 1
H H7A3 0.3827 0.2803 0.5786 0.034 Uiso calc R 1
C C8A 0.39681(11) 0.15899(10) 0.63795(4) 0.0275(3) Uani d . 1
H H8A1 0.4159 0.0929 0.6476 0.041 Uiso calc R 1
H H8A2 0.3205 0.157 0.6274 0.041 Uiso calc R 1
H H8A3 0.3985 0.2086 0.6572 0.041 Uiso calc R 1
C C9A 0.62142(11) 0.00365(9) 0.61273(4) 0.0227(3) Uani d . 1
H H9A1 0.5382 0.0083 0.6088 0.027 Uiso calc R 1
H H9A2 0.6351 -0.0506 0.6302 0.027 Uiso calc R 1
C C10A 0.67925(13) -0.02331(11) 0.57770(4) 0.0336(3) Uani d . 1
H H10G 0.6521 -0.0889 0.5696 0.05 Uiso calc R 1
H H10H 0.7619 -0.0258 0.5812 0.05 Uiso calc R 1
H H10I 0.661 0.0274 0.5597 0.05 Uiso calc R 1
O O1B 0.56596(7) 0.03944(7) 0.46383(3) 0.0233(2) Uani d . 1
O O2B 0.59291(8) -0.13800(7) 0.50044(3) 0.0222(2) Uani d . 1
N N1B 0.84051(9) -0.14085(8) 0.44368(3) 0.0189(2) Uani d . 1
C C1B 0.76037(10) -0.16947(9) 0.46869(3) 0.0175(2) Uani d . 1
C C2B 0.66930(10) -0.10833(9) 0.47560(3) 0.0165(2) Uani d . 1
C C3B 0.65095(10) -0.01527(9) 0.45722(3) 0.0181(2) Uani d . 1
C C4B 0.73506(12) 0.00685(10) 0.43113(4) 0.0240(3) Uani d . 1
H H4B 0.7278 0.0662 0.4174 0.029 Uiso calc R 1
C C5B 0.82553(11) -0.05457(10) 0.42527(4) 0.0233(3) Uani d . 1
H H5B 0.88 -0.0364 0.4077 0.028 Uiso calc R 1
C C6B 0.94331(11) -0.20294(10) 0.43529(4) 0.0232(3) Uani d . 1
H H6B 0.9474 -0.2587 0.453 0.028 Uiso calc R 1
C C7B 1.05136(12) -0.14100(13) 0.43862(5) 0.0384(4) Uani d . 1
H H7B1 1.0522 -0.107 0.4617 0.058 Uiso calc R 1
H H7B2 1.0537 -0.0911 0.4195 0.058 Uiso calc R 1
H H7B3 1.1179 -0.185 0.4367 0.058 Uiso calc R 1
C C8B 0.93117(13) -0.24888(10) 0.39849(4) 0.0284(3) Uani d . 1
H H8B1 0.8596 -0.2864 0.3972 0.043 Uiso calc R 1
H H8B2 0.9952 -0.2942 0.394 0.043 Uiso calc R 1
H H8B3 0.9309 -0.1956 0.3805 0.043 Uiso calc R 1
C C9B 0.77378(11) -0.26520(9) 0.48918(3) 0.0232(3) Uani d . 1
H H9B1 0.8115 -0.3158 0.4739 0.028 Uiso calc R 1
H H9B2 0.6976 -0.2912 0.4957 0.028 Uiso calc R 1
C C10B 0.84408(13) -0.24934(12) 0.52279(4) 0.0330(3) Uani d . 1
H H10D 0.848 -0.3121 0.5362 0.05 Uiso calc R 1
H H10E 0.8083 -0.1976 0.5375 0.05 Uiso calc R 1
H H10F 0.9212 -0.2281 0.5163 0.05 Uiso calc R 1
O O1C 0.05201(7) -0.00440(6) 0.65172(2) 0.01955(19) Uani d . 1
O O2C 0.08600(7) 0.12707(7) 0.70817(2) 0.02100(19) Uani d . 1
N N1C 0.33901(8) -0.02479(7) 0.71342(3) 0.0154(2) Uani d . 1
C C1C 0.25752(10) 0.04654(8) 0.72127(3) 0.0152(2) Uani d . 1
C C2C 0.16221(10) 0.05441(8) 0.70010(3) 0.0156(2) Uani d . 1
C C3C 0.14118(10) -0.01157(8) 0.67065(3) 0.0154(2) Uani d . 1
C C4C 0.22771(10) -0.08416(9) 0.66494(3) 0.0174(2) Uani d . 1
H H4C 0.2196 -0.1306 0.6459 0.021 Uiso calc R 1
C C5C 0.32200(10) -0.08894(8) 0.68600(3) 0.0176(2) Uani d . 1
H H5C 0.3776 -0.1389 0.6813 0.021 Uiso calc R 1
C C6C 0.44322(10) -0.03673(9) 0.73602(3) 0.0176(2) Uani d . 1
H H6C 0.4545 0.0272 0.7494 0.021 Uiso calc R 1
C C7C 0.54870(10) -0.05396(10) 0.71333(4) 0.0223(3) Uani d . 1
H H7C1 0.5542 -0.0013 0.6952 0.033 Uiso calc R 1
H H7C2 0.5433 -0.1194 0.7016 0.033 Uiso calc R 1
H H7C3 0.6166 -0.0523 0.7285 0.033 Uiso calc R 1
C C8C 0.42321(11) -0.11941(10) 0.76313(4) 0.0242(3) Uani d . 1
H H8C1 0.3555 -0.1036 0.7773 0.036 Uiso calc R 1
H H8C2 0.4896 -0.1248 0.7788 0.036 Uiso calc R 1
H H8C3 0.4116 -0.1831 0.7507 0.036 Uiso calc R 1
C C9C 0.27357(10) 0.11713(8) 0.75202(3) 0.0179(2) Uani d . 1
H H9C1 0.3138 0.0819 0.7715 0.021 Uiso calc R 1
H H9C2 0.198 0.138 0.7611 0.021 Uiso calc R 1
C C10C 0.34170(12) 0.21007(9) 0.74141(4) 0.0240(3) Uani d . 1
H H10A 0.35 0.2542 0.7621 0.036 Uiso calc R 1
H H10B 0.3015 0.2458 0.7224 0.036 Uiso calc R 1
H H10C 0.4172 0.1898 0.7329 0.036 Uiso calc R 1
H H2A 0.9000(17) 0.0306(14) 0.6530(5) 0.042(5) Uiso d . 1
H H2B 0.5443(15) -0.0896(14) 0.5054(5) 0.039(5) Uiso d . 1
H H2C 0.0328(15) 0.1317(13) 0.6922(5) 0.038(5) Uiso d . 1

loop_
_atom_site_aniso_label
_atom_site_aniso_U_11
_atom_site_aniso_U_22
_atom_site_aniso_U_33
_atom_site_aniso_U_12
_atom_site_aniso_U_13
_atom_site_aniso_U_23
O1A 0.0164(4) 0.0183(4) 0.0205(4) 0.0008(3) -0.0029(3) -0.0013(3)
O2A 0.0166(5) 0.0134(4) 0.0417(6) 0.0027(3) -0.0069(4) -0.0028(4)
N1A 0.0144(5) 0.0142(4) 0.0204(5) 0.0015(4) -0.0019(4) -0.0017(4)
C1A 0.0169(6) 0.0130(5) 0.0217(6) 0.0007(4) 0.0008(5) -0.0010(4)
C2A 0.0166(6) 0.0126(5) 0.0213(6) 0.0012(4) 0.0015(4) -0.0001(4)
C3A 0.0161(5) 0.0161(5) 0.0139(5) -0.0009(4) 0.0021(4) 0.0011(4)
C4A 0.0196(6) 0.0134(5) 0.0211(6) -0.0005(4) -0.0010(5) -0.0026(4)
C5A 0.0201(6) 0.0132(5) 0.0222(6) 0.0019(4) -0.0010(5) -0.0016(4)
C6A 0.0159(6) 0.0187(5) 0.0252(6) 0.0016(4) -0.0053(5) -0.0033(5)
C7A 0.0227(6) 0.0247(6) 0.0213(6) 0.0043(5) -0.0039(5) -0.0004(5)
C8A 0.0183(6) 0.0253(6) 0.0388(8) 0.0002(5) 0.0000(5) 0.0039(6)
C9A 0.0179(6) 0.0147(5) 0.0355(8) 0.0000(5) -0.0037(5) -0.0048(5)
C10A 0.0332(8) 0.0286(7) 0.0391(8) -0.0024(6) -0.0033(6) -0.0161(6)
O1B 0.0207(4) 0.0217(4) 0.0277(5) 0.0048(4) 0.0034(4) 0.0038(4)
O2B 0.0214(5) 0.0177(4) 0.0274(5) 0.0010(4) 0.0071(4) 0.0033(4)
N1B 0.0201(5) 0.0194(5) 0.0173(5) 0.0037(4) 0.0016(4) 0.0005(4)
C1B 0.0196(6) 0.0173(5) 0.0155(6) -0.0006(4) -0.0025(4) -0.0012(4)
C2B 0.0174(6) 0.0170(5) 0.0149(5) -0.0022(4) -0.0014(4) -0.0013(4)
C3B 0.0179(6) 0.0177(5) 0.0188(6) 0.0001(4) -0.0023(4) -0.0011(5)
C4B 0.0273(7) 0.0211(6) 0.0237(6) 0.0041(5) 0.0042(5) 0.0058(5)
C5B 0.0241(6) 0.0243(6) 0.0214(6) 0.0027(5) 0.0053(5) 0.0048(5)
C6B 0.0213(6) 0.0252(6) 0.0232(6) 0.0080(5) 0.0031(5) 0.0017(5)
C7B 0.0227(7) 0.0444(9) 0.0481(10) 0.0044(6) -0.0057(7) -0.0040(8)
C8B 0.0338(7) 0.0235(6) 0.0279(7) 0.0047(6) 0.0084(6) -0.0018(5)
C9B 0.0277(7) 0.0188(6) 0.0232(6) 0.0048(5) 0.0043(5) 0.0032(5)
C10B 0.0335(8) 0.0424(8) 0.0232(7) 0.0129(7) 0.0007(6) 0.0075(6)
O1C 0.0160(4) 0.0235(4) 0.0192(4) 0.0011(3) -0.0028(3) -0.0035(4)
O2C 0.0180(4) 0.0236(4) 0.0214(5) 0.0069(3) -0.0048(4) -0.0068(4)
N1C 0.0144(5) 0.0148(4) 0.0170(5) -0.0002(4) -0.0019(4) -0.0004(4)
C1C 0.0159(5) 0.0139(5) 0.0158(5) -0.0011(4) 0.0010(4) 0.0000(4)
C2C 0.0158(5) 0.0146(5) 0.0164(6) 0.0003(4) 0.0019(4) -0.0004(4)
C3C 0.0154(5) 0.0157(5) 0.0150(5) -0.0025(4) 0.0014(4) 0.0014(4)
C4C 0.0176(6) 0.0161(5) 0.0184(6) -0.0017(4) -0.0004(4) -0.0033(4)
C5C 0.0181(6) 0.0131(5) 0.0217(6) 0.0005(4) 0.0005(5) -0.0023(4)
C6C 0.0152(6) 0.0170(5) 0.0207(6) 0.0007(4) -0.0049(4) -0.0013(5)
C7C 0.0161(6) 0.0259(6) 0.0249(7) -0.0006(5) -0.0023(5) 0.0010(5)
C8C 0.0226(6) 0.0268(6) 0.0231(7) 0.0018(5) -0.0030(5) 0.0051(5)
C9C 0.0192(6) 0.0170(5) 0.0174(6) 0.0009(4) -0.0027(4) -0.0035(5)
C10C 0.0298(7) 0.0171(6) 0.0251(7) -0.0029(5) -0.0051(5) -0.0021(5)

loop_
_atom_type_symbol
_atom_type_description
_atom_type_scat_dispersion_real
_atom_type_scat_dispersion_imag
_atom_type_scat_source
C C 0.0033 0.0016 'International Tables Vol C Tables 4.2.6.8 and 6.1.1.4'
H H 0 0 'International Tables Vol C Tables 4.2.6.8 and 6.1.1.4'
N N 0.0061 0.0033 'International Tables Vol C Tables 4.2.6.8 and 6.1.1.4'
O O 0.0106 0.006 'International Tables Vol C Tables 4.2.6.8 and 6.1.1.4'

loop_
_geom_angle_atom_site_label_1
_geom_angle_atom_site_label_2
_geom_angle_atom_site_label_3
_geom_angle
C2A O2A H2A 110.7(12)
C5A N1A C1A 119.69(10)
C5A N1A C6A 118.90(10)
C1A N1A C6A 121.16(10)
C2A C1A N1A 119.01(10)
C2A C1A C9A 119.53(10)
N1A C1A C9A 121.46(10)
O2A C2A C1A 118.02(10)
O2A C2A C3A 118.85(10)
C1A C2A C3A 123.13(10)
O1A C3A C4A 124.05(11)
O1A C3A C2A 121.89(11)
C4A C3A C2A 114.06(10)
C5A C4A C3A 121.53(11)
C5A C4A H4A 119.2
C3A C4A H4A 119.2
N1A C5A C4A 122.47(11)
N1A C5A H5A 118.8
C4A C5A H5A 118.8
N1A C6A C8A 109.20(10)
N1A C6A C7A 112.09(10)
C8A C6A C7A 111.75(10)
N1A C6A H6A 107.9
C8A C6A H6A 107.9
C7A C6A H6A 107.9
C6A C7A H7A1 109.5
C6A C7A H7A2 109.5
H7A1 C7A H7A2 109.5
C6A C7A H7A3 109.5
H7A1 C7A H7A3 109.5
H7A2 C7A H7A3 109.5
C6A C8A H8A1 109.5
C6A C8A H8A2 109.5
H8A1 C8A H8A2 109.5
C6A C8A H8A3 109.5
H8A1 C8A H8A3 109.5
H8A2 C8A H8A3 109.5
C1A C9A C10A 112.91(11)
C1A C9A H9A1 109
C10A C9A H9A1 109
C1A C9A H9A2 109
C10A C9A H9A2 109
H9A1 C9A H9A2 107.8
C9A C10A H10G 109.5
C9A C10A H10H 109.5
H10G C10A H10H 109.5
C9A C10A H10I 109.5
H10G C10A H10I 109.5
H10H C10A H10I 109.5
C2B O2B H2B 111.2(12)
C5B N1B C1B 119.54(10)
C5B N1B C6B 117.91(10)
C1B N1B C6B 122.53(10)
C2B C1B N1B 119.65(11)
C2B C1B C9B 119.51(11)
N1B C1B C9B 120.81(11)
O2B C2B C1B 118.24(11)
O2B C2B C3B 118.99(10)
C1B C2B C3B 122.76(11)
O1B C3B C4B 124.36(11)
O1B C3B C2B 121.66(11)
C4B C3B C2B 113.97(11)
C5B C4B C3B 121.90(12)
C5B C4B H4B 119
C3B C4B H4B 119
N1B C5B C4B 122.12(12)
N1B C5B H5B 118.9
C4B C5B H5B 118.9
N1B C6B C8B 109.83(11)
N1B C6B C7B 110.73(11)
C8B C6B C7B 111.90(12)
N1B C6B H6B 108.1
C8B C6B H6B 108.1
C7B C6B H6B 108.1
C6B C7B H7B1 109.5
C6B C7B H7B2 109.5
H7B1 C7B H7B2 109.5
C6B C7B H7B3 109.5
H7B1 C7B H7B3 109.5
H7B2 C7B H7B3 109.5
C6B C8B H8B1 109.5
C6B C8B H8B2 109.5
H8B1 C8B H8B2 109.5
C6B C8B H8B3 109.5
H8B1 C8B H8B3 109.5
H8B2 C8B H8B3 109.5
C1B C9B C10B 111.30(11)
C1B C9B H9B1 109.4
C10B C9B H9B1 109.4
C1B C9B H9B2 109.4
C10B C9B H9B2 109.4
H9B1 C9B H9B2 108
C9B C10B H10D 109.5
C9B C10B H10E 109.5
H10D C10B H10E 109.5
C9B C10B H10F 109.5
H10D C10B H10F 109.5
H10E C10B H10F 109.5
C2C O2C H2C 111.8(12)
C5C N1C C1C 119.75(10)
C5C N1C C6C 118.95(10)
C1C N1C C6C 121.20(9)
C2C C1C N1C 119.49(10)
C2C C1C C9C 119.85(10)
N1C C1C C9C 120.64(10)
O2C C2C C1C 117.56(10)
O2C C2C C3C 119.91(10)
C1C C2C C3C 122.53(10)
O1C C3C C4C 123.85(11)
O1C C3C C2C 121.81(10)
C4C C3C C2C 114.33(10)
C5C C4C C3C 121.72(11)
C5C C4C H4C 119.1
C3C C4C H4C 119.1
N1C C5C C4C 122.11(11)
N1C C5C H5C 118.9
C4C C5C H5C 118.9
N1C C6C C8C 109.31(10)
N1C C6C C7C 111.33(10)
C8C C6C C7C 113.03(10)
N1C C6C H6C 107.6
C8C C6C H6C 107.6
C7C C6C H6C 107.6
C6C C7C H7C1 109.5
C6C C7C H7C2 109.5
H7C1 C7C H7C2 109.5
C6C C7C H7C3 109.5
H7C1 C7C H7C3 109.5
H7C2 C7C H7C3 109.5
C6C C8C H8C1 109.5
C6C C8C H8C2 109.5
H8C1 C8C H8C2 109.5
C6C C8C H8C3 109.5
H8C1 C8C H8C3 109.5
H8C2 C8C H8C3 109.5
C1C C9C C10C 111.99(10)
C1C C9C H9C1 109.2
C10C C9C H9C1 109.2
C1C C9C H9C2 109.2
C10C C9C H9C2 109.2
H9C1 C9C H9C2 107.9
C9C C10C H10A 109.5
C9C C10C H10B 109.5
H10A C10C H10B 109.5
C9C C10C H10C 109.5
H10A C10C H10C 109.5
H10B C10C H10C 109.5

loop_
_geom_bond_atom_site_label_1
_geom_bond_atom_site_label_2
_geom_bond_distance
O1A C3A 1.2643(14)
O2A C2A 1.3589(14)
O2A H2A 0.89(2)
N1A C5A 1.3563(15)
N1A C1A 1.3846(15)
N1A C6A 1.4965(15)
C1A C2A 1.3729(17)
C1A C9A 1.5077(16)
C2A C3A 1.4383(16)
C3A C4A 1.4211(16)
C4A C5A 1.3583(17)
C4A H4A 0.95
C5A H5A 0.95
C6A C8A 1.5206(19)
C6A C7A 1.5218(17)
C6A H6A 1
C7A H7A1 0.98
C7A H7A2 0.98
C7A H7A3 0.98
C8A H8A1 0.98
C8A H8A2 0.98
C8A H8A3 0.98
C9A C10A 1.523(2)
C9A H9A1 0.99
C9A H9A2 0.99
C10A H10G 0.98
C10A H10H 0.98
C10A H10I 0.98
O1B C3B 1.2614(15)
O2B C2B 1.3533(15)
O2B H2B 0.882(19)
N1B C5B 1.3552(16)
N1B C1B 1.3834(16)
N1B C6B 1.4978(15)
C1B C2B 1.3702(17)
C1B C9B 1.5003(17)
C2B C3B 1.4378(16)
C3B C4B 1.4221(18)
C4B C5B 1.3600(18)
C4B H4B 0.95
C5B H5B 0.95
C6B C8B 1.5188(19)
C6B C7B 1.520(2)
C6B H6B 1
C7B H7B1 0.98
C7B H7B2 0.98
C7B H7B3 0.98
C8B H8B1 0.98
C8B H8B2 0.98
C8B H8B3 0.98
C9B C10B 1.523(2)
C9B H9B1 0.99
C9B H9B2 0.99
C10B H10D 0.98
C10B H10E 0.98
C10B H10F 0.98
O1C C3C 1.2690(14)
O2C C2C 1.3543(14)
O2C H2C 0.869(18)
N1C C5C 1.3541(15)
N1C C1C 1.3819(15)
N1C C6C 1.4977(14)
C1C C2C 1.3766(16)
C1C C9C 1.5028(16)
C2C C3C 1.4356(16)
C3C C4C 1.4205(16)
C4C C5C 1.3619(17)
C4C H4C 0.95
C5C H5C 0.95
C6C C8C 1.5203(18)
C6C C7C 1.5208(17)
C6C H6C 1
C7C H7C1 0.98
C7C H7C2 0.98
C7C H7C3 0.98
C8C H8C1 0.98
C8C H8C2 0.98
C8C H8C3 0.98
C9C C10C 1.5295(17)
C9C H9C1 0.99
C9C H9C2 0.99
C10C H10A 0.98
C10C H10B 0.98
C10C H10C 0.98

loop_
_geom_hbond_atom_site_label_D
_geom_hbond_atom_site_label_H
_geom_hbond_atom_site_label_A
_geom_hbond_site_symmetry_A
_geom_hbond_distance_DH
_geom_hbond_distance_HA
_geom_hbond_distance_DA
_geom_hbond_angle_DHA
O2A H2A O1C 1_655 0.89(2) 1.85(2) 2.6503(13) 149.9(17)
O2B H2B O1B 5_656 0.882(19) 1.859(18) 2.6480(13) 147.8(17)
O2C H2C O1A 1_455 0.869(18) 1.796(18) 2.5868(12) 150.3(17)
C5B H5B O1C 5_656 0.95 2.43 3.3237(16) 156.2
C6C H6C O2C 6_657 1 2.59 3.4623(15) 146
C9B H9B1 O1B 7_755 0.99 2.44 3.3548(16) 153.4

loop_
_geom_torsion_atom_site_label_1
_geom_torsion_atom_site_label_2
_geom_torsion_atom_site_label_3
_geom_torsion_atom_site_label_4
_geom_torsion
C5A N1A C1A C2A -2.65(17)
C6A N1A C1A C2A -176.91(11)
C5A N1A C1A C9A 178.40(12)
C6A N1A C1A C9A 4.14(18)
N1A C1A C2A O2A 179.30(11)
C9A C1A C2A O2A -1.73(18)
N1A C1A C2A C3A -0.05(18)
C9A C1A C2A C3A 178.92(11)
O2A C2A C3A O1A 2.90(18)
C1A C2A C3A O1A -177.75(11)
O2A C2A C3A C4A -176.74(11)
C1A C2A C3A C4A 2.61(17)
O1A C3A C4A C5A 177.72(12)
C2A C3A C4A C5A -2.65(17)
C1A N1A C5A C4A 2.66(18)
C6A N1A C5A C4A 177.05(11)
C3A C4A C5A N1A 0.14(19)
C5A N1A C6A C8A -89.31(13)
C1A N1A C6A C8A 84.99(13)
C5A N1A C6A C7A 35.08(15)
C1A N1A C6A C7A -150.61(11)
C2A C1A C9A C10A -76.04(16)
N1A C1A C9A C10A 102.90(14)
C5B N1B C1B C2B -2.64(17)
C6B N1B C1B C2B 178.78(11)
C5B N1B C1B C9B 179.23(12)
C6B N1B C1B C9B 0.65(17)
N1B C1B C2B O2B -179.43(10)
C9B C1B C2B O2B -1.27(17)
N1B C1B C2B C3B 1.54(18)
C9B C1B C2B C3B 179.70(11)
O2B C2B C3B O1B 0.40(18)
C1B C2B C3B O1B 179.42(12)
O2B C2B C3B C4B -178.47(11)
C1B C2B C3B C4B 0.55(17)
O1B C3B C4B C5B 179.55(13)
C2B C3B C4B C5B -1.61(19)
C1B N1B C5B C4B 1.62(19)
C6B N1B C5B C4B -179.73(12)
C3B C4B C5B N1B 0.6(2)
C5B N1B C6B C8B -69.46(15)
C1B N1B C6B C8B 109.15(13)
C5B N1B C6B C7B 54.63(16)
C1B N1B C6B C7B -126.77(13)
C2B C1B C9B C10B -90.30(14)
N1B C1B C9B C10B 87.84(14)
C5C N1C C1C C2C -2.87(16)
C6C N1C C1C C2C -179.21(10)
C5C N1C C1C C9C 178.76(11)
C6C N1C C1C C9C 2.42(16)
N1C C1C C2C O2C -178.26(10)
C9C C1C C2C O2C 0.12(16)
N1C C1C C2C C3C 2.50(17)
C9C C1C C2C C3C -179.13(11)
O2C C2C C3C O1C -0.37(17)
C1C C2C C3C O1C 178.86(11)
O2C C2C C3C C4C 179.80(10)
C1C C2C C3C C4C -0.97(16)
O1C C3C C4C C5C -179.98(11)
C2C C3C C4C C5C -0.15(17)
C1C N1C C5C C4C 1.82(17)
C6C N1C C5C C4C 178.24(11)
C3C C4C C5C N1C -0.29(18)
C5C N1C C6C C8C -80.72(13)
C1C N1C C6C C8C 95.65(12)
C5C N1C C6C C7C 44.86(14)
C1C N1C C6C C7C -138.77(11)
C2C C1C C9C C10C -91.88(13)
N1C C1C C9C C10C 86.48(13)

loop_
_cod_related_entry_id
_cod_related_entry_database
_cod_related_entry_code
1 ChemSpider 10437810
